data_7014017
loop_
_publ_author_name
'Avent, Anthony G.'
'Cloke, F Geoffrey N'
'Elvidge, Benjamin R.'
'Hitchcock, Peter B.'

_publ_section_title
;
 Yttrium complexes incorporating the chelating diamides
 [ArN(CH2)xNAr]2- (Ar = C6H3-2,6-iPr2, x= 2, 3) and their unusual
 reaction with phenylsilane.
;
_journal_issue 7
_journal_name_full 'Dalton transactions (Cambridge, England : 2003)'
_journal_page_first 1083
_journal_page_last 1096
_journal_paper_doi 10.1039/b400149d
_journal_year 2004
_chemical_compound_source 'synthesis as described'
_chemical_formula_moiety 'C45 H69 N2 O2 Y1'
_chemical_formula_sum 'C45 H69 N2 O2 Y'
_chemical_formula_weight 758.93
_chemical_name_common
;
[Y(thf)(OC6H2MetBu2)(C6H3iPr2NCH2CH2NC6H3iPr2)]
;
_space_group_IT_number 14
_symmetry_cell_setting monoclinic
_symmetry_Int_Tables_number 14
_symmetry_space_group_name_Hall '-P 2yn'
_symmetry_space_group_name_H-M 'P 1 21/n 1'
_atom_sites_solution_hydrogens geom
_atom_sites_solution_primary direct
_atom_sites_solution_secondary difmap
_audit_conform_dict_location ftp://ftp.iucr.org/pub/cif_core.dic
_audit_conform_dict_name cif_core.dic
_audit_conform_dict_version 2.2
_audit_creation_date 2003-03-27T10:10:15-00:00
_audit_creation_method 'WinGX routine CIF_UPDATE'
_cell_angle_alpha 90
_cell_angle_beta 101.190(1)
_cell_angle_gamma 90
_cell_formula_units_Z 4
_cell_length_a 10.2131(3)
_cell_length_b 23.5543(6)
_cell_length_c 18.5374(7)
_cell_measurement_reflns_used 22492
_cell_measurement_temperature 173(2)
_cell_measurement_theta_max 22.986
_cell_measurement_theta_min 3.705
_cell_measurement_wavelength 0.71073
_cell_volume 4374.6(2)
_computing_cell_refinement 'HKL Scalepack (Otwinowski & Minor 1997)'
_computing_data_collection 'Collect (Nonius BV, 1997-2000)'
_computing_data_reduction 'HKL Denzo and Scalepack (Otwinowski & Minor 1997)'
_computing_molecular_graphics 'Ortep-3 for Windows (Farrugia, 1997)'
_computing_publication_material 'WinGX publication routines (Farrugia, 1999)'
_computing_structure_refinement 'SHELXL-97 (Sheldrick, 1997)'
_computing_structure_solution 'SHELXS-97 (Sheldrick, 1997)'
_diffrn_ambient_temperature 173(2)
_diffrn_measured_fraction_theta_full 0.931
_diffrn_measured_fraction_theta_max 0.931
_diffrn_measurement_device '95mm CCD camera on \k-goniostat'
_diffrn_measurement_device_type KappaCCD
_diffrn_measurement_method CCD
_diffrn_radiation_monochromator graphite
_diffrn_radiation_probe x-ray
_diffrn_radiation_type MoK\a
_diffrn_radiation_wavelength 0.71073
_diffrn_reflns_av_R_equivalents 0.0999
_diffrn_reflns_av_unetI/netI 0.083
_diffrn_reflns_limit_h_max 11
_diffrn_reflns_limit_h_min -10
_diffrn_reflns_limit_k_max 23
_diffrn_reflns_limit_k_min -25
_diffrn_reflns_limit_l_max 18
_diffrn_reflns_limit_l_min -17
_diffrn_reflns_number 19710
_diffrn_reflns_theta_full 22.98
_diffrn_reflns_theta_max 22.98
_diffrn_reflns_theta_min 3.76
_exptl_absorpt_coefficient_mu 1.368
_exptl_absorpt_correction_T_max 0.9546
_exptl_absorpt_correction_T_min 0.8089
_exptl_absorpt_correction_type multi-scan
_exptl_absorpt_process_details
;
[c.f. r.h. blessing, acta cryst. (1995), a51, 33-38]
;
_exptl_crystal_colour colourless
_exptl_crystal_density_diffrn 1.152
_exptl_crystal_density_method 'not measured'
_exptl_crystal_description plate
_exptl_crystal_F_000 1632
_exptl_crystal_size_max 0.2
_exptl_crystal_size_mid 0.15
_exptl_crystal_size_min 0.02
_refine_diff_density_max 0.689
_refine_diff_density_min -0.314
_refine_diff_density_rms 0.064
_refine_ls_extinction_method none
_refine_ls_goodness_of_fit_ref 1.044
_refine_ls_hydrogen_treatment riding
_refine_ls_matrix_type full
_refine_ls_number_parameters 451
_refine_ls_number_reflns 5660
_refine_ls_number_restraints 0
_refine_ls_restrained_S_all 1.044
_refine_ls_R_factor_all 0.1024
_refine_ls_R_factor_gt 0.0606
_refine_ls_shift/su_max 0
_refine_ls_shift/su_mean 0
_refine_ls_structure_factor_coef Fsqd
_refine_ls_weighting_details 'calc w=1/[\s^2^(Fo^2^)+(0.0452P)^2^+9.0223P] where P=(Fo^2^+2Fc^2^)/3'
_refine_ls_weighting_scheme calc
_refine_ls_wR_factor_gt 0.1222
_refine_ls_wR_factor_ref 0.1423
_reflns_number_gt 3978
_reflns_number_total 5660
_reflns_threshold_expression >2sigma(I)
_cod_data_source_file b400149d.txt
_cod_data_source_block '[Y(thf)(OC6H2MetBu2)(C6H3iPr2NCH2CH2NC6H3iPr2)]_[15]'
_cod_original_sg_symbol_H-M P2(1)/n
_cod_original_formula_sum 'C45 H69 N2 O2 Y1'
_cod_database_code 7014017

loop_
_symmetry_equiv_pos_as_xyz
'x, y, z'
'-x+1/2, y+1/2, -z+1/2'
'-x, -y, -z'
'x-1/2, -y-1/2, z-1/2'

loop_
_atom_site_label
_atom_site_type_symbol
_atom_site_fract_x
_atom_site_fract_y
_atom_site_fract_z
_atom_site_U_iso_or_equiv
_atom_site_adp_type
_atom_site_occupancy
_atom_site_symmetry_multiplicity
_atom_site_calc_flag
_atom_site_refinement_flags
_atom_site_disorder_assembly
_atom_site_disorder_group
Y Y 0.13282(5) 0.16424(2) 0.23546(3) 0.03335(19) Uani 1 1 d . . .
O1 O 0.0817(4) 0.11973(14) 0.3220(2) 0.0424(10) Uani 1 1 d . . .
O2 O -0.0740(4) 0.16576(17) 0.1572(2) 0.0518(11) Uani 1 1 d . . .
N1 N 0.2149(4) 0.24956(17) 0.2390(3) 0.0356(11) Uani 1 1 d . . .
N2 N 0.2909(4) 0.14676(16) 0.1757(2) 0.0300(10) Uani 1 1 d . . .
C1 C 0.2618(6) 0.2510(2) 0.1687(3) 0.0457(16) Uani 1 1 d . . .
H1A H 0.3121 0.2867 0.166 0.055 Uiso 1 1 calc R . .
H1B H 0.1835 0.2513 0.1277 0.055 Uiso 1 1 calc R . .
C2 C 0.3496(6) 0.2014(2) 0.1591(4) 0.0445(16) Uani 1 1 d . . .
H2A H 0.364 0.2007 0.1078 0.053 Uiso 1 1 calc R . .
H2B H 0.4377 0.2062 0.1919 0.053 Uiso 1 1 calc R . .
C3 C 0.2206(6) 0.3020(2) 0.2783(4) 0.0410(15) Uani 1 1 d . . .
C4 C 0.3332(6) 0.3143(2) 0.3327(4) 0.0441(16) Uani 1 1 d . . .
C5 C 0.3337(7) 0.3652(3) 0.3719(4) 0.0580(18) Uani 1 1 d . . .
H5 H 0.4088 0.3741 0.4091 0.07 Uiso 1 1 calc R . .
C6 C 0.2282(8) 0.4026(3) 0.3580(4) 0.064(2) Uani 1 1 d . . .
H6 H 0.2299 0.4365 0.3859 0.077 Uiso 1 1 calc R . .
C7 C 0.1227(8) 0.3906(3) 0.3043(5) 0.068(2) Uani 1 1 d . . .
H7 H 0.0507 0.4168 0.2947 0.081 Uiso 1 1 calc R . .
C8 C 0.1150(6) 0.3409(2) 0.2623(4) 0.0529(18) Uani 1 1 d . . .
C9 C 0.4535(6) 0.2763(3) 0.3467(4) 0.0493(16) Uani 1 1 d . . .
H9 H 0.4251 0.2386 0.324 0.059 Uiso 1 1 calc R . .
C10 C 0.5114(8) 0.2659(3) 0.4279(4) 0.071(2) Uani 1 1 d . . .
H10A H 0.5884 0.2404 0.4324 0.107 Uiso 1 1 calc R . .
H10B H 0.4433 0.2484 0.4514 0.107 Uiso 1 1 calc R . .
H10C H 0.5397 0.3021 0.452 0.107 Uiso 1 1 calc R . .
C11 C 0.5628(7) 0.2994(3) 0.3082(4) 0.066(2) Uani 1 1 d . . .
H11A H 0.64 0.2738 0.3175 0.098 Uiso 1 1 calc R . .
H11B H 0.59 0.3372 0.3274 0.098 Uiso 1 1 calc R . .
H11C H 0.5282 0.3018 0.2552 0.098 Uiso 1 1 calc R . .
C12 C -0.0030(6) 0.3313(3) 0.2007(5) 0.069(2) Uani 1 1 d . . .
H12 H 0.0011 0.2909 0.1846 0.083 Uiso 1 1 calc R . .
C13 C 0.0059(9) 0.3689(4) 0.1340(6) 0.114(4) Uani 1 1 d . . .
H13A H -0.071 0.3614 0.0945 0.171 Uiso 1 1 calc R . .
H13B H 0.0885 0.3603 0.1167 0.171 Uiso 1 1 calc R . .
H13C H 0.0059 0.4089 0.1483 0.171 Uiso 1 1 calc R . .
C14 C -0.1370(8) 0.3392(4) 0.2248(7) 0.126(4) Uani 1 1 d . . .
H14A H -0.2099 0.3323 0.1829 0.189 Uiso 1 1 calc R . .
H14B H -0.1432 0.3781 0.2427 0.189 Uiso 1 1 calc R . .
H14C H -0.1435 0.3123 0.2643 0.189 Uiso 1 1 calc R . .
C15 C 0.3756(5) 0.1007(2) 0.1676(3) 0.0318(13) Uani 1 1 d . . .
C16 C 0.4692(5) 0.0804(2) 0.2294(3) 0.0335(13) Uani 1 1 d . . .
C17 C 0.5546(5) 0.0364(2) 0.2194(4) 0.0436(15) Uani 1 1 d . . .
H17 H 0.6182 0.0229 0.2602 0.052 Uiso 1 1 calc R . .
C18 C 0.5484(6) 0.0119(2) 0.1513(4) 0.0455(16) Uani 1 1 d . . .
H18 H 0.6079 -0.0179 0.1452 0.055 Uiso 1 1 calc R . .
C19 C 0.4565(6) 0.0306(2) 0.0925(4) 0.0481(16) Uani 1 1 d . . .
H19 H 0.4518 0.0127 0.0462 0.058 Uiso 1 1 calc R . .
C20 C 0.3698(5) 0.0750(2) 0.0983(3) 0.0391(14) Uani 1 1 d . . .
C21 C 0.4809(6) 0.1053(2) 0.3052(3) 0.0444(15) Uani 1 1 d . . .
H21 H 0.4095 0.1347 0.3027 0.053 Uiso 1 1 calc R . .
C22 C 0.4599(7) 0.0613(3) 0.3632(4) 0.074(2) Uani 1 1 d . . .
H22A H 0.4675 0.08 0.411 0.111 Uiso 1 1 calc R . .
H22B H 0.5279 0.0316 0.3665 0.111 Uiso 1 1 calc R . .
H22C H 0.371 0.0444 0.3489 0.111 Uiso 1 1 calc R . .
C23 C 0.6145(6) 0.1349(3) 0.3299(4) 0.0532(17) Uani 1 1 d . . .
H23A H 0.6189 0.1509 0.3791 0.08 Uiso 1 1 calc R . .
H23B H 0.6236 0.1655 0.2953 0.08 Uiso 1 1 calc R . .
H23C H 0.687 0.1074 0.3312 0.08 Uiso 1 1 calc R . .
C24 C 0.2719(6) 0.0951(3) 0.0310(3) 0.0495(16) Uani 1 1 d . . .
H24 H 0.2198 0.1273 0.0463 0.059 Uiso 1 1 calc R . .
C25 C 0.3439(8) 0.1171(3) -0.0290(4) 0.074(2) Uani 1 1 d . . .
H25A H 0.2778 0.1301 -0.0714 0.111 Uiso 1 1 calc R . .
H25B H 0.3974 0.0865 -0.0443 0.111 Uiso 1 1 calc R . .
H25C H 0.4023 0.1488 -0.0095 0.111 Uiso 1 1 calc R . .
C26 C 0.1729(7) 0.0478(3) 0.0010(4) 0.077(2) Uani 1 1 d . . .
H26A H 0.1102 0.0617 -0.0422 0.115 Uiso 1 1 calc R . .
H26B H 0.1235 0.0365 0.0391 0.115 Uiso 1 1 calc R . .
H26C H 0.2218 0.0151 -0.0128 0.115 Uiso 1 1 calc R . .
C27 C 0.0089(5) 0.0882(2) 0.3611(3) 0.0308(13) Uani 1 1 d . . .
C28 C -0.0274(5) 0.0318(2) 0.3398(3) 0.0318(13) Uani 1 1 d . . .
C29 C -0.1070(5) 0.0032(2) 0.3812(3) 0.0365(14) Uani 1 1 d . . .
H29 H -0.1344 -0.0344 0.3669 0.044 Uiso 1 1 calc R . .
C30 C -0.1483(5) 0.0261(2) 0.4412(3) 0.0406(15) Uani 1 1 d . . .
C31 C -0.1071(5) 0.0814(2) 0.4617(3) 0.0407(14) Uani 1 1 d . . .
H31 H -0.1337 0.098 0.5033 0.049 Uiso 1 1 calc R . .
C32 C -0.0278(5) 0.1133(2) 0.4227(3) 0.0351(14) Uani 1 1 d . . .
C33 C 0.0180(6) -0.0016(2) 0.2773(3) 0.0401(15) Uani 1 1 d . . .
C34 C 0.0947(8) 0.0305(3) 0.2269(4) 0.077(2) Uani 1 1 d . . .
H34A H 0.1723 0.0493 0.2566 0.115 Uiso 1 1 calc R . .
H34B H 0.0362 0.059 0.1986 0.115 Uiso 1 1 calc R . .
H34C H 0.1246 0.0037 0.193 0.115 Uiso 1 1 calc R . .
C35 C 0.1162(8) -0.0487(3) 0.3128(5) 0.082(2) Uani 1 1 d . . .
H35A H 0.1931 -0.0313 0.3449 0.123 Uiso 1 1 calc R . .
H35B H 0.1466 -0.0704 0.2741 0.123 Uiso 1 1 calc R . .
H35C H 0.0706 -0.0742 0.3418 0.123 Uiso 1 1 calc R . .
C36 C -0.0976(8) -0.0295(4) 0.2286(5) 0.091(3) Uani 1 1 d . . .
H36A H -0.0661 -0.0503 0.1894 0.136 Uiso 1 1 calc R . .
H36B H -0.1623 -0.0006 0.2068 0.136 Uiso 1 1 calc R . .
H36C H -0.1404 -0.056 0.2576 0.136 Uiso 1 1 calc R . .
C37 C -0.2327(6) -0.0069(3) 0.4851(4) 0.0528(17) Uani 1 1 d . . .
H37A H -0.2515 0.0168 0.5253 0.079 Uiso 0.5 1 calc PR . .
H37B H -0.1844 -0.0411 0.5054 0.079 Uiso 0.5 1 calc PR . .
H37C H -0.3168 -0.0179 0.453 0.079 Uiso 0.5 1 calc PR . .
H37D H -0.2503 -0.0449 0.4638 0.079 Uiso 0.5 1 calc PR . .
H37E H -0.3174 0.0129 0.4837 0.079 Uiso 0.5 1 calc PR . .
H37F H -0.1851 -0.0103 0.5362 0.079 Uiso 0.5 1 calc PR . .
C38 C 0.0161(6) 0.1738(2) 0.4485(4) 0.0455(16) Uani 1 1 d . . .
C39 C 0.1694(6) 0.1771(3) 0.4671(4) 0.067(2) Uani 1 1 d . . .
H39A H 0.2039 0.1485 0.5044 0.1 Uiso 1 1 calc R . .
H39B H 0.1967 0.215 0.4862 0.1 Uiso 1 1 calc R . .
H39C H 0.2053 0.17 0.4226 0.1 Uiso 1 1 calc R . .
C40 C -0.0395(7) 0.2178(2) 0.3900(4) 0.0602(19) Uani 1 1 d . . .
H40A H -0.0104 0.2558 0.4078 0.09 Uiso 1 1 calc R . .
H40B H -0.1372 0.2161 0.3797 0.09 Uiso 1 1 calc R . .
H40C H -0.0065 0.2098 0.3448 0.09 Uiso 1 1 calc R . .
C41 C -0.0344(8) 0.1910(3) 0.5185(4) 0.076(2) Uani 1 1 d . . .
H41A H -0.0013 0.1638 0.5579 0.114 Uiso 1 1 calc R . .
H41B H -0.1322 0.1909 0.5083 0.114 Uiso 1 1 calc R . .
H41C H -0.0018 0.2291 0.5337 0.114 Uiso 1 1 calc R . .
C42 C -0.1055(8) 0.1624(5) 0.0792(5) 0.115(4) Uani 1 1 d . . .
H42A H -0.0448 0.1356 0.0609 0.138 Uiso 1 1 calc R . .
H42B H -0.097 0.2002 0.0571 0.138 Uiso 1 1 calc R . .
C43 C -0.2440(9) 0.1422(5) 0.0606(5) 0.116(4) Uani 1 1 d . . .
H43A H -0.2901 0.1587 0.0133 0.14 Uiso 1 1 calc R . .
H43B H -0.2467 0.1003 0.0565 0.14 Uiso 1 1 calc R . .
C44 C -0.3055(7) 0.1609(4) 0.1197(4) 0.077(2) Uani 1 1 d . . .
H44A H -0.3772 0.1343 0.1267 0.092 Uiso 1 1 calc R . .
H44B H -0.3444 0.1992 0.1096 0.092 Uiso 1 1 calc R . .
C45 C -0.1962(6) 0.1617(3) 0.1864(4) 0.069(2) Uani 1 1 d . . .
H45A H -0.2056 0.1948 0.218 0.083 Uiso 1 1 calc R . .
H45B H -0.197 0.1265 0.2156 0.083 Uiso 1 1 calc R . .

loop_
_atom_site_aniso_label
_atom_site_aniso_U_11
_atom_site_aniso_U_22
_atom_site_aniso_U_33
_atom_site_aniso_U_23
_atom_site_aniso_U_13
_atom_site_aniso_U_12
Y 0.0297(3) 0.0323(3) 0.0400(4) 0.0023(3) 0.0116(2) -0.0015(2)
O1 0.047(2) 0.036(2) 0.046(3) 0.0022(18) 0.015(2) -0.0042(17)
O2 0.028(2) 0.075(3) 0.053(3) 0.012(2) 0.009(2) -0.002(2)
N1 0.041(3) 0.028(2) 0.041(3) 0.002(2) 0.016(2) 0.0006(19)
N2 0.025(2) 0.030(2) 0.034(3) 0.0028(19) 0.005(2) 0.0009(18)
C1 0.054(4) 0.040(3) 0.046(4) 0.004(3) 0.019(3) 0.000(3)
C2 0.046(4) 0.036(3) 0.055(5) 0.006(3) 0.020(3) 0.003(3)
C3 0.045(4) 0.026(3) 0.058(5) 0.002(3) 0.026(3) -0.002(3)
C4 0.059(4) 0.035(3) 0.044(4) -0.001(3) 0.024(4) -0.007(3)
C5 0.075(5) 0.050(4) 0.054(5) -0.009(3) 0.024(4) -0.009(4)
C6 0.093(6) 0.038(4) 0.070(6) -0.014(4) 0.035(5) -0.002(4)
C7 0.077(5) 0.033(4) 0.105(7) -0.001(4) 0.046(5) 0.008(3)
C8 0.057(4) 0.031(3) 0.078(5) 0.004(3) 0.032(4) 0.008(3)
C9 0.055(4) 0.048(4) 0.045(5) -0.008(3) 0.008(3) -0.004(3)
C10 0.079(5) 0.073(5) 0.060(6) -0.009(4) 0.009(4) 0.003(4)
C11 0.053(4) 0.070(5) 0.077(6) -0.008(4) 0.023(4) -0.006(3)
C12 0.050(4) 0.042(4) 0.109(7) 0.001(4) 0.002(4) 0.017(3)
C13 0.091(7) 0.105(7) 0.129(9) 0.035(6) -0.024(6) 0.003(5)
C14 0.057(5) 0.116(7) 0.206(13) -0.007(7) 0.029(7) 0.021(5)
C15 0.032(3) 0.027(3) 0.037(4) 0.004(2) 0.008(3) -0.003(2)
C16 0.029(3) 0.037(3) 0.035(4) 0.004(2) 0.007(3) -0.002(2)
C17 0.036(3) 0.038(3) 0.053(5) 0.014(3) -0.002(3) 0.007(3)
C18 0.038(4) 0.035(3) 0.062(5) -0.009(3) 0.008(3) 0.010(3)
C19 0.049(4) 0.043(3) 0.053(5) -0.011(3) 0.010(3) 0.003(3)
C20 0.033(3) 0.042(3) 0.042(4) 0.000(3) 0.007(3) 0.001(3)
C21 0.040(4) 0.058(4) 0.035(4) 0.006(3) 0.005(3) 0.009(3)
C22 0.062(5) 0.113(6) 0.045(5) 0.021(4) 0.002(4) -0.015(4)
C23 0.046(4) 0.065(4) 0.045(5) -0.006(3) 0.000(3) 0.002(3)
C24 0.058(4) 0.051(4) 0.037(4) -0.005(3) 0.001(3) 0.010(3)
C25 0.093(6) 0.078(5) 0.052(5) 0.003(4) 0.016(4) 0.017(4)
C26 0.079(5) 0.075(5) 0.063(6) -0.008(4) -0.021(4) 0.002(4)
C27 0.032(3) 0.032(3) 0.030(4) 0.003(2) 0.008(3) -0.002(2)
C28 0.030(3) 0.031(3) 0.032(4) 0.002(2) 0.003(3) 0.000(2)
C29 0.041(3) 0.032(3) 0.032(4) 0.003(3) -0.004(3) 0.000(2)
C30 0.032(3) 0.044(3) 0.044(4) 0.013(3) 0.002(3) 0.000(3)
C31 0.034(3) 0.059(4) 0.028(4) -0.001(3) 0.002(3) 0.011(3)
C32 0.026(3) 0.040(3) 0.036(4) -0.002(3) -0.001(3) 0.002(2)
C33 0.045(3) 0.028(3) 0.048(4) -0.003(3) 0.011(3) -0.002(2)
C34 0.120(7) 0.052(4) 0.069(6) -0.013(4) 0.047(5) -0.001(4)
C35 0.090(6) 0.083(5) 0.078(6) -0.001(4) 0.026(5) 0.033(4)
C36 0.076(6) 0.120(7) 0.077(7) -0.049(5) 0.016(5) -0.014(5)
C37 0.047(4) 0.064(4) 0.046(4) 0.023(3) 0.006(3) -0.005(3)
C38 0.043(4) 0.041(4) 0.052(4) -0.012(3) 0.007(3) -0.006(3)
C39 0.048(4) 0.064(4) 0.083(6) -0.021(4) -0.002(4) -0.011(3)
C40 0.072(5) 0.038(4) 0.071(6) -0.007(3) 0.017(4) -0.002(3)
C41 0.094(6) 0.068(5) 0.071(6) -0.035(4) 0.031(5) -0.013(4)
C42 0.046(5) 0.244(12) 0.055(7) 0.033(7) 0.011(4) 0.010(6)
C43 0.068(6) 0.218(12) 0.063(7) -0.033(7) 0.011(5) -0.004(6)
C44 0.043(4) 0.112(6) 0.074(6) 0.013(5) 0.009(4) 0.002(4)
C45 0.028(3) 0.117(6) 0.067(6) -0.007(5) 0.017(4) -0.004(4)

loop_
_atom_type_symbol
_atom_type_description
_atom_type_scat_dispersion_real
_atom_type_scat_dispersion_imag
_atom_type_scat_source
C C 0.0033 0.0016 'International Tables Vol C Tables 4.2.6.8 and 6.1.1.4'
H H 0 0 'International Tables Vol C Tables 4.2.6.8 and 6.1.1.4'
N N 0.0061 0.0033 'International Tables Vol C Tables 4.2.6.8 and 6.1.1.4'
O O 0.0106 0.006 'International Tables Vol C Tables 4.2.6.8 and 6.1.1.4'
Y Y -2.7962 3.5667 'International Tables Vol C Tables 4.2.6.8 and 6.1.1.4'

loop_
_geom_angle_atom_site_label_1
_geom_angle_atom_site_label_2
_geom_angle_atom_site_label_3
_geom_angle
_geom_angle_site_symmetry_1
_geom_angle_site_symmetry_3
_geom_angle_publ_flag
O1 Y N2 128.75(14) . . ?
O1 Y N1 126.86(16) . . ?
N2 Y N1 82.53(15) . . ?
O1 Y O2 98.99(15) . . ?
N2 Y O2 111.21(15) . . ?
N1 Y O2 107.70(16) . . ?
C27 O1 Y 160.1(4) . . ?
C42 O2 C45 109.4(5) . . ?
C42 O2 Y 129.4(4) . . ?
C45 O2 Y 120.6(4) . . ?
C3 N1 C1 116.2(4) . . ?
C3 N1 Y 142.4(4) . . ?
C1 N1 Y 100.6(3) . . ?
C15 N2 C2 111.4(4) . . ?
C15 N2 Y 137.0(3) . . ?
C2 N2 Y 108.3(3) . . ?
N1 C1 C2 112.9(5) . . ?
N2 C2 C1 112.1(4) . . ?
C8 C3 C4 120.3(5) . . ?
C8 C3 N1 120.2(6) . . ?
C4 C3 N1 119.5(5) . . ?
C5 C4 C3 118.0(6) . . ?
C5 C4 C9 120.0(6) . . ?
C3 C4 C9 121.8(5) . . ?
C6 C5 C4 121.7(7) . . ?
C7 C6 C5 119.3(6) . . ?
C6 C7 C8 122.5(7) . . ?
C7 C8 C3 118.1(7) . . ?
C7 C8 C12 119.8(6) . . ?
C3 C8 C12 122.1(6) . . ?
C4 C9 C10 114.4(5) . . ?
C4 C9 C11 110.7(5) . . ?
C10 C9 C11 109.7(6) . . ?
C8 C12 C14 112.9(7) . . ?
C8 C12 C13 111.1(6) . . ?
C14 C12 C13 111.1(7) . . ?
C20 C15 N2 120.5(5) . . ?
C20 C15 C16 119.4(5) . . ?
N2 C15 C16 120.0(5) . . ?
C17 C16 C15 118.9(5) . . ?
C17 C16 C21 118.4(5) . . ?
C15 C16 C21 122.7(5) . . ?
C18 C17 C16 121.0(5) . . ?
C19 C18 C17 119.9(5) . . ?
C18 C19 C20 122.1(6) . . ?
C19 C20 C15 118.6(5) . . ?
C19 C20 C24 120.0(5) . . ?
C15 C20 C24 121.4(5) . . ?
C16 C21 C23 111.3(5) . . ?
C16 C21 C22 113.3(5) . . ?
C23 C21 C22 109.7(5) . . ?
C20 C24 C26 110.8(5) . . ?
C20 C24 C25 111.6(5) . . ?
C26 C24 C25 111.0(6) . . ?
O1 C27 C32 117.8(5) . . ?
O1 C27 C28 120.4(5) . . ?
C32 C27 C28 121.8(5) . . ?
C29 C28 C27 116.8(5) . . ?
C29 C28 C33 117.2(5) . . ?
C27 C28 C33 125.9(5) . . ?
C30 C29 C28 123.9(5) . . ?
C29 C30 C31 117.5(5) . . ?
C29 C30 C37 122.0(5) . . ?
C31 C30 C37 120.5(6) . . ?
C30 C31 C32 122.1(5) . . ?
C27 C32 C31 117.9(5) . . ?
C27 C32 C38 122.4(5) . . ?
C31 C32 C38 119.7(5) . . ?
C36 C33 C34 106.6(6) . . ?
C36 C33 C28 111.2(5) . . ?
C34 C33 C28 118.1(5) . . ?
C36 C33 C35 108.1(6) . . ?
C34 C33 C35 104.3(5) . . ?
C28 C33 C35 108.0(5) . . ?
C40 C38 C39 110.2(5) . . ?
C40 C38 C41 106.3(5) . . ?
C39 C38 C41 106.9(6) . . ?
C40 C38 C32 111.2(5) . . ?
C39 C38 C32 109.8(4) . . ?
C41 C38 C32 112.3(5) . . ?
O2 C42 C43 106.0(7) . . ?
C44 C43 C42 105.4(8) . . ?
C43 C44 C45 105.5(6) . . ?
O2 C45 C44 104.5(6) . . ?

loop_
_geom_bond_atom_site_label_1
_geom_bond_atom_site_label_2
_geom_bond_distance
_geom_bond_site_symmetry_2
_geom_bond_publ_flag
Y O1 2.066(4) . ?
Y N2 2.168(4) . ?
Y N1 2.173(4) . ?
Y O2 2.319(4) . ?
O1 C27 1.356(6) . ?
O2 C42 1.421(9) . ?
O2 C45 1.457(7) . ?
N1 C3 1.428(7) . ?
N1 C1 1.475(7) . ?
N2 C15 1.414(6) . ?
N2 C2 1.477(6) . ?
C1 C2 1.506(7) . ?
C3 C8 1.403(8) . ?
C3 C4 1.405(9) . ?
C4 C5 1.400(8) . ?
C4 C9 1.502(8) . ?
C5 C6 1.377(9) . ?
C6 C7 1.347(10) . ?
C7 C8 1.400(9) . ?
C8 C12 1.508(10) . ?
C9 C10 1.527(9) . ?
C9 C11 1.536(8) . ?
C12 C14 1.531(10) . ?
C12 C13 1.537(11) . ?
C15 C20 1.411(8) . ?
C15 C16 1.425(7) . ?
C16 C17 1.390(7) . ?
C16 C21 1.506(8) . ?
C17 C18 1.378(8) . ?
C18 C19 1.366(8) . ?
C19 C20 1.387(7) . ?
C20 C24 1.516(8) . ?
C21 C23 1.522(8) . ?
C21 C22 1.536(8) . ?
C24 C26 1.533(9) . ?
C24 C25 1.537(9) . ?
C27 C32 1.399(7) . ?
C27 C28 1.414(7) . ?
C28 C29 1.395(7) . ?
C28 C33 1.545(8) . ?
C29 C30 1.375(8) . ?
C30 C31 1.399(8) . ?
C30 C37 1.510(7) . ?
C31 C32 1.404(8) . ?
C32 C38 1.542(7) . ?
C33 C36 1.493(9) . ?
C33 C34 1.531(8) . ?
C33 C35 1.554(9) . ?
C38 C40 1.529(9) . ?
C38 C39 1.539(8) . ?
C38 C41 1.540(9) . ?
C42 C43 1.469(11) . ?
C43 C44 1.435(11) . ?
C44 C45 1.496(10) . ?
